data_2012338
loop_
_publ_author_name
'Moritani, Yoshimitsu'
'Fukunaga, Takeo'
'Ishida, Hiroyuki'
'Kashino, Setsuo'

_publ_section_title
;
 Ammonium hydrogen tartronate at 240 and 20K
;
_journal_issue 11
_journal_name_full 'Acta Crystallographica Section C'
_journal_page_first 1349
_journal_page_last 1351
_journal_paper_doi 10.1107/S0108270101014123
_journal_volume 57
_journal_year 2001
_chemical_formula_iupac 'N H4 1+, C3 H3 O5 1-'
_chemical_formula_moiety 'N H4 1+, C3 H3 O5 1-'
_chemical_formula_sum 'C3 H7 N O5'
_chemical_formula_weight 137.10
_chemical_name_common 'Ammonium Hydrogen Tartronate '
_chemical_name_systematic
;
Ammonium hydrogen hydroxypropanedioate
;
_space_group_IT_number 14
_symmetry_cell_setting monoclinic
_symmetry_space_group_name_Hall '-P 2ybc'
_symmetry_space_group_name_H-M 'P 1 21/c 1'
_cell_angle_alpha 90.00
_cell_angle_beta 92.67(5)
_cell_angle_gamma 90.00
_cell_formula_units_Z 4
_cell_length_a 4.299(3)
_cell_length_b 9.0650(16)
_cell_length_c 14.262(6)
_cell_measurement_reflns_used 25
_cell_measurement_temperature 240
_cell_measurement_theta_max 11
_cell_measurement_theta_min 9.5
_cell_volume 555.2(5)
_computing_cell_refinement 'MSC/AFC Diffractometer Control Software'
_computing_data_collection
;
MSC/AFC Diffractometer Control Software (Molecular Structure Corporation,
1990)
;
_computing_data_reduction 'TEXSAN for Windows (Molecular Structure Corpotation, 1999)'
_computing_molecular_graphics 'ORTEP-3 (Farrugia, 1997)'
_computing_publication_material 'TEXSAN for Windows'
_computing_structure_refinement 'SHELXL97 (Sheldrick, 1997)'
_computing_structure_solution 'SIR92 (Altomare et al., 1993)'
_diffrn_ambient_temperature 240
_diffrn_measured_fraction_theta_full .983
_diffrn_measured_fraction_theta_max .983
_diffrn_measurement_device_type 'Huber off-center four-circle'
_diffrn_measurement_method \w-2\q
_diffrn_radiation_monochromator graphite
_diffrn_radiation_source 'Rigaku rotating anode'
_diffrn_radiation_type MoK\a
_diffrn_radiation_wavelength .71073
_diffrn_reflns_av_R_equivalents .032
_diffrn_reflns_av_sigmaI/netI .842
_diffrn_reflns_limit_h_max 6
_diffrn_reflns_limit_h_min 0
_diffrn_reflns_limit_k_max 12
_diffrn_reflns_limit_k_min 0
_diffrn_reflns_limit_l_max 20
_diffrn_reflns_limit_l_min -20
_diffrn_reflns_number 1811
_diffrn_reflns_theta_full 29.99
_diffrn_reflns_theta_max 29.99
_diffrn_reflns_theta_min 2.66
_diffrn_standards_decay_% 2.3
_diffrn_standards_interval_count 97
_diffrn_standards_number 3
_exptl_absorpt_coefficient_mu .159
_exptl_absorpt_correction_type none
_exptl_crystal_colour colorless
_exptl_crystal_density_diffrn 1.640
_exptl_crystal_density_meas ?
_exptl_crystal_density_method 'not measured'
_exptl_crystal_description prismatic
_exptl_crystal_F_000 288
_exptl_crystal_size_max .40
_exptl_crystal_size_mid .30
_exptl_crystal_size_min .30
_refine_diff_density_max .25
_refine_diff_density_min -.25
_refine_ls_extinction_method none
_refine_ls_goodness_of_fit_ref .975
_refine_ls_hydrogen_treatment refall
_refine_ls_matrix_type full
_refine_ls_number_parameters 114
_refine_ls_number_reflns 1584
_refine_ls_number_restraints 0
_refine_ls_restrained_S_all .975
_refine_ls_R_factor_all .080
_refine_ls_R_factor_gt .046
_refine_ls_shift/su_max .001
_refine_ls_shift/su_mean .000
_refine_ls_structure_factor_coef Fsqd
_refine_ls_weighting_details 'calc w = 1/[\s^2^(Fo^2^)+(0.1000P)^2^+0.1104P] where P = (Fo^2^+2Fc^2^)/3'
_refine_ls_weighting_scheme calc
_refine_ls_wR_factor_ref .125
_reflns_number_gt 1059
_reflns_number_total 1584
_reflns_threshold_expression I>2\s(I)
_cod_data_source_file ob1043.cif
_cod_data_source_block 240K
_cod_depositor_comments
;
The following automatic conversions were performed:

'_exptl_crystal_density_meas' value 'not measured' was changed to '?'
- the value is perceived as not measured.

Automatic conversion script
Id: cif_fix_values 3008 2015-01-20 13:52:24Z robertas 
;
_cod_original_sg_symbol_H-M 'P 21/c'
_cod_database_code 2012338
_cod_database_fobs_code 2012338

loop_
_symmetry_equiv_pos_as_xyz
'x, y, z'
'-x, y+1/2, -z+1/2'
'-x, -y, -z'
'x, -y+1/2, z+1/2'

loop_
_atom_site_label
_atom_site_fract_x
_atom_site_fract_y
_atom_site_fract_z
_atom_site_U_iso_or_equiv
_atom_site_adp_type
_atom_site_calc_flag
_atom_site_refinement_flags
_atom_site_occupancy
_atom_site_disorder_assembly
_atom_site_disorder_group
_atom_site_type_symbol
O1 .6356(3) .29310(15) .55964(9) .0329(3) Uani d . 1 . . O
O2 .2672(3) .52135(14) .59125(8) .0314(3) Uani d . 1 . . O
O3 .1668(3) .44548(14) .73593(8) .0277(3) Uani d . 1 . . O
O4 .2693(3) .06613(14) .59727(7) .0314(3) Uani d . 1 . . O
O5 .2171(3) .14138(14) .74516(8) .0284(3) Uani d . 1 . . O
N1 .1078(5) .19683(19) .41576(11) .0308(4) Uani d . 1 . . N
C1 .4986(4) .29647(18) .64725(10) .0220(3) Uani d . 1 . . C
C2 .2919(4) .43368(17) .65716(10) .0204(3) Uani d . 1 . . C
C3 .3137(4) .15489(18) .66120(10) .0210(3) Uani d . 1 . . C
H1 .660(5) .298(2) .6987(14) .029(5) Uiso d . 1 . . H
H2 .631(6) .370(3) .5344(18) .056(8) Uiso d . 1 . . H
H3A .090(8) .081(4) .751(2) .026(9) Uiso d P .60 . . H
H3B .049(12) .510(6) .741(4) .030(15) Uiso d P .40 . . H
H4 .238(7) .195(3) .464(2) .073(9) Uiso d . 1 . . H
H5 -.026(8) .286(3) .425(2) .079(9) Uiso d . 1 . . H
H6 .208(6) .209(3) .360(2) .061(8) Uiso d . 1 . . H
H7 -.033(8) .126(4) .415(2) .082(10) Uiso d . 1 . . H

loop_
_atom_site_aniso_label
_atom_site_aniso_U_11
_atom_site_aniso_U_22
_atom_site_aniso_U_33
_atom_site_aniso_U_12
_atom_site_aniso_U_13
_atom_site_aniso_U_23
O1 .0435(8) .0249(6) .0321(7) .0038(6) .0230(6) .0046(5)
O2 .0462(8) .0269(6) .0219(6) .0064(6) .0101(5) .0066(5)
O3 .0412(8) .0223(6) .0206(6) .0024(6) .0129(5) -.0005(5)
O4 .0478(8) .0264(6) .0203(6) -.0072(6) .0048(5) -.0021(5)
O5 .0444(8) .0208(6) .0209(6) -.0050(6) .0112(5) .0012(5)
N1 .0418(9) .0327(9) .0181(7) -.0009(8) .0044(6) -.0020(6)
C1 .0249(7) .0237(8) .0180(7) -.0008(7) .0062(6) .0008(6)
C2 .0253(8) .0190(7) .0172(7) -.0037(6) .0042(6) -.0015(5)
C3 .0235(8) .0210(7) .0187(7) .0021(6) .0017(6) .0027(6)

loop_
_atom_type_symbol
_atom_type_description
_atom_type_scat_dispersion_real
_atom_type_scat_dispersion_imag
_atom_type_scat_source
C C .0033 .0016 'International Tables Vol C Tables 4.2.6.8 and 6.1.1.4'
H H .0000 .0000 'International Tables Vol C Tables 4.2.6.8 and 6.1.1.4'
N N .0061 .0033 'International Tables Vol C Tables 4.2.6.8 and 6.1.1.4'
O O .0106 .0060 'International Tables Vol C Tables 4.2.6.8 and 6.1.1.4'

loop_
_geom_angle_atom_site_label_1
_geom_angle_atom_site_label_2
_geom_angle_atom_site_label_3
_geom_angle
_geom_angle_publ_flag
C1 O1 H2 112.7(19) no
C2 O3 H3B 116(4) no
C3 O5 H3A 115(2) no
O1 C1 C3 109.85(13) yes
O1 C1 C2 111.51(13) yes
C3 C1 C2 111.15(13) yes
O1 C1 H1 110.6(12) no
C3 C1 H1 105.5(11) no
C2 C1 H1 108.1(11) no
O2 C2 O3 126.47(16) yes
O2 C2 C1 118.76(13) yes
O3 C2 C1 114.75(13) yes
O4 C3 O5 125.63(16) yes
O4 C3 C1 121.28(14) yes
O5 C3 C1 113.09(14) yes
H4 N1 H5 105(3) no
H4 N1 H6 112(3) no
H5 N1 H6 108(2) no
H4 N1 H7 114(3) no
H5 N1 H7 101(3) no
H6 N1 H7 115(2) no

loop_
_geom_bond_atom_site_label_1
_geom_bond_atom_site_label_2
_geom_bond_site_symmetry_2
_geom_bond_distance
_geom_bond_publ_flag
O1 C1 . 1.406(2) yes
O1 H2 . .79(3) no
O2 C2 . 1.2318(19) yes
O3 C2 . 1.2724(19) yes
O3 H3B . .78(5) no
O4 C3 . 1.2243(19) yes
O5 C3 . 1.2914(19) yes
O5 H3A . .78(4) no
C1 C3 . 1.528(2) yes
C1 C2 . 1.539(2) yes
C1 H1 . .99(2) no
N1 H4 . .86(3) no
N1 H5 . 1.00(3) no
N1 H6 . .93(3) no
N1 H7 . .88(3) no

loop_
_geom_hbond_atom_site_label_D
_geom_hbond_atom_site_label_H
_geom_hbond_atom_site_label_A
_geom_hbond_site_symmetry_A
_geom_hbond_distance_DH
_geom_hbond_distance_HA
_geom_hbond_distance_DA
_geom_hbond_angle_DHA
_geom_hbond_publ_flag
O5 H3A O3 2_546 .78(4) 1.67(4) 2.448(2) 177(4) yes
O3 H3B O5 2_556 .78(5) 1.67(5) 2.448(2) 177(6) yes
O1 H2 O2 . .79(3) 2.26(3) 2.657(2) 112(2) yes
O1 H2 O2 3_666 .79(3) 2.11(3) 2.7781(19) 143(3) yes
N1 H4 O4 . .86(3) 2.23(3) 2.902(2) 134(3) yes
N1 H4 O1 . .86(3) 2.32(3) 3.112(3) 153(3) yes
N1 H5 O2 3_566 1.00(3) 2.04(3) 3.020(2) 164(3) yes
N1 H6 O5 4_554 .93(3) 2.13(3) 2.898(2) 139(2) yes
N1 H6 O3 4_554 .93(3) 2.25(3) 2.893(2) 125(2) yes
N1 H7 O4 3_556 .88(3) 2.02(3) 2.884(2) 166(3) yes

loop_
_geom_torsion_atom_site_label_1
_geom_torsion_atom_site_label_2
_geom_torsion_atom_site_label_3
_geom_torsion_atom_site_label_4
_geom_torsion
_geom_torsion_publ_flag
O1 C1 C2 O2 .3(2) no
C3 C1 C2 O2 -122.63(16) no
O1 C1 C2 O3 -178.31(14) no
C3 C1 C2 O3 58.75(18) no
O1 C1 C3 O4 -8.5(2) no
C2 C1 C3 O4 115.37(17) no
O1 C1 C3 O5 171.06(14) no
C2 C1 C3 O5 -65.04(17) no
